data_7213192
loop_
_publ_author_name
'van Eis, Maurice J.'
'de Wolf, Willem H.'
'Bickelhaupt, Friedrich'
'Boese, Roland'

_publ_contact_author
;
         Prof. Dr. Boese, Roland
         Institut f\"ur Anorganische Chemie der
         Universit\"at-GH Essen            
         Universit\"atsstr. 3-5                                              
         D-45117 Essen, Germany                                              
;
_publ_section_title
;
 Structures and strain energies of small [n]metacyclophanes
;
_journal_issue 4
_journal_name_full 'Journal of the Chemical Society, Perkin Transactions 2'
_journal_page_first 793
_journal_paper_doi 10.1039/a907863k
_journal_year 2000
_chemical_formula_sum 'C12 H14 Cl2'
_chemical_formula_weight 229.13
_chemical_name_systematic
; 
  10,12-dichlorobicyclo[6.3.1]dodeca-1(12),8,10-triene  
;
_space_group_IT_number 2
_symmetry_cell_setting triclinic
_symmetry_space_group_name_Hall '-P 1'
_symmetry_space_group_name_H-M 'P -1'
_atom_sites_solution_hydrogens geom
_atom_sites_solution_primary direct
_atom_sites_solution_secondary difmap
_audit_creation_method SHELXL-97
_cell_angle_alpha 111.422(14)
_cell_angle_beta 92.306(14)
_cell_angle_gamma 95.988(14)
_cell_formula_units_Z 4
_cell_length_a 8.9226(14)
_cell_length_b 11.207(2)
_cell_length_c 12.067(2)
_cell_measurement_reflns_used 50
_cell_measurement_temperature 233(2)
_cell_measurement_theta_max 12.5
_cell_measurement_theta_min 10
_cell_volume 1113.2(3)
_computing_cell_refinement 'Siemens P3-PC diffractometer program V.4.24'
_computing_data_collection 'Siemens P3-PC diffractometer program V.4.24'
_computing_data_reduction 'Siemens XDISK V.4.20.2 1991 PC'
_computing_molecular_graphics 'Siemens SHELXL-97 UNIX VERSION Release 97-1'
_computing_publication_material 'Siemens SHELXL-97 UNIX VERSION Release 97-1'
_computing_structure_refinement 'Siemens SHELXL-97 UNIX VERSION Release 97-1'
_computing_structure_solution 'SIEMENS SHELXTL - Ver. 5.03, 1994'
_diffrn_ambient_temperature 233(2)
_diffrn_measured_fraction_theta_full 0.990
_diffrn_measured_fraction_theta_max 0.990
_diffrn_measurement_device_type 'Nicolet R3m/V four circle diffractometer'
_diffrn_measurement_method 'Wyckoff scan mode'
_diffrn_radiation_monochromator graphite
_diffrn_radiation_source 'fine-focus sealed tube'
_diffrn_radiation_type MoK\a
_diffrn_radiation_wavelength 0.71073
_diffrn_reflns_av_R_equivalents 0.0419
_diffrn_reflns_av_sigmaI/netI 0.0221
_diffrn_reflns_limit_h_max 9
_diffrn_reflns_limit_h_min -9
_diffrn_reflns_limit_k_max 11
_diffrn_reflns_limit_k_min -12
_diffrn_reflns_limit_l_max 12
_diffrn_reflns_limit_l_min 0
_diffrn_reflns_number 3042
_diffrn_reflns_theta_full 22.49
_diffrn_reflns_theta_max 22.49
_diffrn_reflns_theta_min 1.82
_diffrn_standards_interval_count 100
_diffrn_standards_number 2
_exptl_absorpt_coefficient_mu 0.540
_exptl_absorpt_correction_type none
_exptl_crystal_colour colourless
_exptl_crystal_density_diffrn 1.367
_exptl_crystal_density_method 'not measured'
_exptl_crystal_description cylindric
_exptl_crystal_F_000 480
_exptl_crystal_size_max '0.3 diameter'
_refine_diff_density_max 0.359
_refine_diff_density_min -0.194
_refine_diff_density_rms 0.040
_refine_ls_extinction_coef 0.0025(15)
_refine_ls_extinction_expression Fc^*^=kFc[1+0.001xFc^2^\l^3^/sin(2\q)]^-1/4^
_refine_ls_extinction_method SHELXL
_refine_ls_goodness_of_fit_ref 1.039
_refine_ls_hydrogen_treatment
;
 Riding model on idealized geometrics 
 6with the 1.2 fold isotropic displacement 
 parameters of the equivalent Uij of the 
 corresponding carbon atom 
;
_refine_ls_matrix_type full
_refine_ls_number_parameters 254
_refine_ls_number_reflns 2874
_refine_ls_number_restraints 0
_refine_ls_restrained_S_all 1.039
_refine_ls_R_factor_all 0.0404
_refine_ls_R_factor_gt 0.0349
_refine_ls_shift/su_max 0.001
_refine_ls_shift/su_mean 0.000
_refine_ls_structure_factor_coef Fsqd
_refine_ls_weighting_details 'w=1/[\s^2^(Fo^2^)+(0.0421P)^2^+0.6587P] where P=(Fo^2^+2Fc^2^)/3'
_refine_ls_weighting_scheme calc
_refine_ls_wR_factor_gt 0.0855
_refine_ls_wR_factor_ref 0.0898
_reflns_number_gt 2536
_reflns_number_total 2874
_reflns_threshold_expression >2sigma(I)
_cod_data_source_file a907863ksup1.cif
_cod_data_source_block phacl2r
_cod_depositor_comments
;
The following automatic conversions were performed:

'_refine_ls_weighting_scheme' value 'calc
w=1/[\s^2^(Fo^2^)+(0.0421P)^2^+0.6587P] where P=(Fo^2^+2Fc^2^)/3' was
changed to 'calc'. New tag '_refine_ls_weighting_details' was
created. The value of the new tag was set to
'w=1/[\s^2^(Fo^2^)+(0.0421P)^2^+0.6587P] where P=(Fo^2^+2Fc^2^)/3'.

Automatic conversion script
Id: cif_fix_values 3143 2015-03-26 13:38:13Z robertas 
;
_cod_original_sg_symbol_H-M P-1
_cod_database_code 7213192

loop_
_symmetry_equiv_pos_as_xyz
'x, y, z'
'-x, -y, -z'

loop_
_atom_site_label
_atom_site_type_symbol
_atom_site_fract_x
_atom_site_fract_y
_atom_site_fract_z
_atom_site_U_iso_or_equiv
_atom_site_adp_type
_atom_site_occupancy
_atom_site_calc_flag
_atom_site_refinement_flags
Cl1 Cl -0.11249(8) 1.18966(7) 0.92306(7) 0.0672(3) Uani 1 d .
Cl2 Cl 0.25991(10) 0.82643(6) 0.55442(7) 0.0717(3) Uani 1 d .
Cl3 Cl -0.26053(8) 0.47363(8) 0.18637(8) 0.0716(3) Uani 1 d .
Cl4 Cl 0.40085(8) 0.54278(6) 0.39975(6) 0.0554(2) Uani 1 d .
C1 C 0.3214(3) 0.9025(3) 0.8238(3) 0.0624(8) Uani 1 d .
H1A H 0.3294 0.8146 0.7742 0.075 Uiso 1 d R
H1B H 0.3108 0.9066 0.9039 0.075 Uiso 1 d R
C2 C 0.4660(3) 0.9910(3) 0.8212(3) 0.0590(7) Uani 1 d .
H2A H 0.5240 0.9397 0.7604 0.071 Uiso 1 d R
H2B H 0.5247 1.0140 0.8962 0.071 Uiso 1 d R
C3 C 0.4523(3) 1.1168(3) 0.7994(2) 0.0544(7) Uani 1 d .
H3A H 0.5275 1.1826 0.8525 0.065 Uiso 1 d R
H3B H 0.3553 1.1426 0.8221 0.065 Uiso 1 d R
C4 C 0.4690(3) 1.1151(3) 0.6727(3) 0.0603(8) Uani 1 d .
H4A H 0.4679 1.0266 0.6207 0.072 Uiso 1 d R
H4B H 0.5676 1.1587 0.6729 0.072 Uiso 1 d R
C5 C 0.3556(3) 1.1733(3) 0.6162(3) 0.0579(8) Uani 1 d .
H5A H 0.4063 1.1999 0.5587 0.070 Uiso 1 d R
H5B H 0.3324 1.2504 0.6778 0.070 Uiso 1 d R
C6 C 0.2039(3) 1.0931(3) 0.5533(2) 0.0580(7) Uani 1 d .
H6A H 0.1421 1.1454 0.5284 0.070 Uiso 1 d R
H6B H 0.2215 1.0210 0.4840 0.070 Uiso 1 d R
C7 C 0.1256(3) 1.0462(2) 0.6404(2) 0.0419(6) Uani 1 d .
C8 C 0.0334(3) 1.1212(2) 0.7209(2) 0.0451(6) Uani 1 d .
H8 H -0.0136 1.1865 0.7039 0.054 Uiso 1 d R
C9 C 0.0104(3) 1.1013(2) 0.8249(2) 0.0408(6) Uani 1 d .
C10 C 0.0934(3) 1.0218(2) 0.8583(2) 0.0421(6) Uani 1 d .
H10 H 0.0878 1.0188 0.9366 0.051 Uiso 1 d R
C11 C 0.1854(3) 0.9459(2) 0.7795(2) 0.0416(6) Uani 1 d .
C12 C 0.1775(3) 0.9452(2) 0.6642(2) 0.0417(6) Uani 1 d .
C21 C 0.1570(3) 0.3406(3) 0.4135(2) 0.0470(6) Uani 1 d .
H21A H 0.2203 0.3845 0.4864 0.056 Uiso 1 d R
H21B H 0.0700 0.2944 0.4306 0.056 Uiso 1 d R
C22 C 0.2461(3) 0.2437(2) 0.3197(2) 0.0453(6) Uani 1 d .
H22A H 0.3517 0.2674 0.3459 0.054 Uiso 1 d R
H22B H 0.2180 0.1595 0.3217 0.054 Uiso 1 d R
C23 C 0.2266(3) 0.2316(2) 0.1878(2) 0.0394(6) Uani 1 d .
H23A H 0.2090 0.1413 0.1385 0.047 Uiso 1 d R
H23B H 0.1374 0.2687 0.1774 0.047 Uiso 1 d R
C24 C 0.3603(3) 0.2954(2) 0.1401(2) 0.0442(6) Uani 1 d .
H24A H 0.4306 0.3459 0.2074 0.053 Uiso 1 d R
H24B H 0.4112 0.2273 0.0890 0.053 Uiso 1 d R
C25 C 0.3262(3) 0.3827(2) 0.0711(2) 0.0470(6) Uani 1 d .
H25A H 0.4030 0.3782 0.0167 0.056 Uiso 1 d R
H25B H 0.2318 0.3464 0.0238 0.056 Uiso 1 d R
C26 C 0.3166(3) 0.5272(2) 0.1436(2) 0.0476(6) Uani 1 d .
H26A H 0.2951 0.5709 0.0907 0.057 Uiso 1 d R
H26B H 0.4109 0.5680 0.1895 0.057 Uiso 1 d R
C27 C 0.1915(3) 0.5337(2) 0.2252(2) 0.0371(6) Uani 1 d .
C28 C 0.0418(3) 0.5255(2) 0.1836(2) 0.0408(6) Uani 1 d .
H28 H 0.0184 0.5505 0.1174 0.049 Uiso 1 d R
C29 C -0.0726(3) 0.4815(2) 0.2373(2) 0.0425(6) Uani 1 d .
C30 C -0.0404(3) 0.4296(2) 0.3221(2) 0.0428(6) Uani 1 d .
H30 H -0.1208 0.3883 0.3512 0.051 Uiso 1 d R
C31 C 0.1081(3) 0.4373(2) 0.3647(2) 0.0376(6) Uani 1 d .
C32 C 0.2188(3) 0.5085(2) 0.3274(2) 0.0370(6) Uani 1 d .

loop_
_atom_site_aniso_label
_atom_site_aniso_U_11
_atom_site_aniso_U_22
_atom_site_aniso_U_33
_atom_site_aniso_U_23
_atom_site_aniso_U_13
_atom_site_aniso_U_12
Cl1 0.0522(4) 0.0636(5) 0.0874(6) 0.0248(4) 0.0340(4) 0.0166(4)
Cl2 0.0875(6) 0.0389(4) 0.0760(5) 0.0045(4) 0.0419(4) 0.0023(4)
Cl3 0.0388(4) 0.0867(6) 0.0985(6) 0.0427(5) 0.0047(4) 0.0188(4)
Cl4 0.0465(4) 0.0475(4) 0.0595(4) 0.0078(3) -0.0084(3) 0.0007(3)
C1 0.0579(18) 0.0678(19) 0.083(2) 0.0482(17) 0.0189(16) 0.0211(15)
C2 0.0480(16) 0.0682(19) 0.0670(19) 0.0297(16) 0.0084(14) 0.0168(14)
C3 0.0427(15) 0.0557(17) 0.0575(17) 0.0143(14) 0.0057(13) -0.0009(13)
C4 0.0536(17) 0.0562(17) 0.0656(19) 0.0192(15) 0.0154(14) -0.0087(14)
C5 0.0688(19) 0.0546(17) 0.0579(17) 0.0312(14) 0.0190(14) -0.0032(14)
C6 0.072(2) 0.0624(18) 0.0467(16) 0.0315(14) 0.0078(14) -0.0018(15)
C7 0.0459(15) 0.0412(14) 0.0382(14) 0.0177(11) -0.0007(11) -0.0049(12)
C8 0.0397(14) 0.0420(14) 0.0588(17) 0.0258(13) 0.0002(12) 0.0030(11)
C9 0.0344(13) 0.0371(13) 0.0485(15) 0.0137(12) 0.0101(11) -0.0003(11)
C10 0.0400(14) 0.0482(15) 0.0439(14) 0.0249(12) 0.0099(11) -0.0008(12)
C11 0.0434(14) 0.0354(13) 0.0542(16) 0.0261(12) 0.0126(12) 0.0019(11)
C12 0.0442(14) 0.0321(13) 0.0443(15) 0.0096(11) 0.0142(11) -0.0024(11)
C21 0.0565(16) 0.0497(15) 0.0419(14) 0.0227(12) 0.0117(12) 0.0135(13)
C22 0.0547(16) 0.0399(14) 0.0474(15) 0.0213(12) 0.0089(12) 0.0127(12)
C23 0.0452(14) 0.0303(12) 0.0423(14) 0.0121(11) 0.0075(11) 0.0075(10)
C24 0.0435(14) 0.0399(14) 0.0483(15) 0.0122(12) 0.0157(11) 0.0129(11)
C25 0.0484(15) 0.0491(15) 0.0499(15) 0.0229(13) 0.0227(12) 0.0096(12)
C26 0.0485(15) 0.0429(14) 0.0581(16) 0.0262(13) 0.0171(12) 0.0034(12)
C27 0.0431(14) 0.0233(11) 0.0458(14) 0.0131(10) 0.0105(11) 0.0047(10)
C28 0.0484(15) 0.0357(13) 0.0442(14) 0.0198(11) 0.0066(12) 0.0114(11)
C29 0.0381(14) 0.0385(13) 0.0521(15) 0.0157(12) 0.0081(12) 0.0126(11)
C30 0.0420(15) 0.0409(14) 0.0480(15) 0.0162(12) 0.0206(12) 0.0111(11)
C31 0.0454(15) 0.0354(13) 0.0321(13) 0.0102(10) 0.0115(11) 0.0114(11)
C32 0.0387(13) 0.0276(12) 0.0396(14) 0.0051(10) 0.0061(11) 0.0084(10)

loop_
_atom_type_symbol
_atom_type_description
_atom_type_scat_dispersion_real
_atom_type_scat_dispersion_imag
_atom_type_scat_source
C C 0.0033 0.0016 'International Tables Vol C Tables 4.2.6.8 and 6.1.1.4'
H H 0.0000 0.0000 'International Tables Vol C Tables 4.2.6.8 and 6.1.1.4'
Cl Cl 0.1484 0.1585 'International Tables Vol C Tables 4.2.6.8 and 6.1.1.4'

loop_
_geom_angle_atom_site_label_1
_geom_angle_atom_site_label_2
_geom_angle_atom_site_label_3
_geom_angle
C11 C1 C2 109.6(2)
C3 C2 C1 120.0(2)
C4 C3 C2 118.1(2)
C5 C4 C3 120.0(2)
C4 C5 C6 120.3(2)
C7 C6 C5 108.0(2)
C12 C7 C8 117.4(2)
C12 C7 C6 118.6(2)
C8 C7 C6 121.6(2)
C9 C8 C7 119.6(2)
C10 C9 C8 120.6(2)
C10 C9 Cl1 119.28(19)
C8 C9 Cl1 119.81(19)
C9 C10 C11 120.2(2)
C10 C11 C12 117.1(2)
C10 C11 C1 121.2(2)
C12 C11 C1 118.8(2)
C7 C12 C11 120.6(2)
C7 C12 Cl2 120.41(19)
C11 C12 Cl2 118.34(19)
C31 C21 C22 109.51(19)
C23 C22 C21 118.6(2)
C22 C23 C24 117.1(2)
C25 C24 C23 119.1(2)
C24 C25 C26 118.3(2)
C27 C26 C25 107.47(19)
C32 C27 C28 117.8(2)
C32 C27 C26 118.8(2)
C28 C27 C26 120.5(2)
C29 C28 C27 119.8(2)
C28 C29 C30 120.6(2)
C28 C29 Cl3 119.8(2)
C30 C29 Cl3 119.26(19)
C29 C30 C31 119.8(2)
C30 C31 C32 117.6(2)
C30 C31 C21 121.2(2)
C32 C31 C21 118.1(2)
C27 C32 C31 120.6(2)
C27 C32 Cl4 120.59(18)
C31 C32 Cl4 118.05(18)

loop_
_geom_bond_atom_site_label_1
_geom_bond_atom_site_label_2
_geom_bond_distance
Cl1 C9 1.749(2)
Cl2 C12 1.750(2)
Cl3 C29 1.745(2)
Cl4 C32 1.749(2)
C1 C11 1.502(4)
C1 C2 1.552(4)
C2 C3 1.541(4)
C3 C4 1.535(4)
C4 C5 1.524(4)
C5 C6 1.544(4)
C6 C7 1.502(3)
C7 C12 1.384(4)
C7 C8 1.392(4)
C8 C9 1.372(3)
C9 C10 1.371(4)
C10 C11 1.385(3)
C11 C12 1.387(3)
C21 C31 1.501(3)
C21 C22 1.564(3)
C22 C23 1.548(3)
C23 C24 1.563(3)
C24 C25 1.543(4)
C25 C26 1.548(4)
C26 C27 1.508(3)
C27 C32 1.381(3)
C27 C28 1.390(3)
C28 C29 1.374(3)
C29 C30 1.383(3)
C30 C31 1.385(3)
C31 C32 1.395(3)
